data_4062485
loop_
_publ_author_name
'Martinez, Javier'

_journal_name_full Organometallics
_journal_year 2003
_chemical_formula_sum 'C41 H44 Cl2 F N3 O2 P2 Pd2 S'
_chemical_formula_weight 1007.49
_space_group_IT_number 14
_symmetry_cell_setting monoclinic
_symmetry_space_group_name_Hall '-P 2ybc'
_symmetry_space_group_name_H-M 'P 1 21/c 1'
_cell_angle_alpha 90
_cell_angle_beta 90.792(4)
_cell_angle_gamma 90
_cell_formula_units_Z 4
_cell_length_a 25.500(5)
_cell_length_b 8.8668(18)
_cell_length_c 18.404(4)
_cell_measurement_temperature 150(2)
_cell_volume 4160.8(15)
_diffrn_ambient_temperature 150(2)
_exptl_crystal_density_diffrn 1.608
_cod_depositor_comments
;
The following automatic conversions were performed:
'_symmetry_cell_setting' value 'Monoclinic' changed to 'monoclinic'
according to '/home/saulius/struct/CIF-dictionaries/cif_core.dic'
dictionary named 'cif_core.dic' version 2.4.1 from 2010-06-29.

Automatic conversion script
Id: cif_fix_enum 1527 2010-12-29 10:47:43Z saulius 
;
_cod_original_sg_symbol_H-M 'P 21/c'
_cod_database_code 4062485

loop_
_symmetry_equiv_pos_as_xyz
'x, y, z'
'-x, y+1/2, -z+1/2'
'-x, -y, -z'
'x, -y-1/2, z-1/2'

loop_
_atom_site_label
_atom_site_type_symbol
_atom_site_fract_x
_atom_site_fract_y
_atom_site_fract_z
_atom_site_U_iso_or_equiv
_atom_site_adp_type
_atom_site_occupancy
_atom_site_symmetry_multiplicity
_atom_site_calc_flag
_atom_site_refinement_flags
_atom_site_disorder_assembly
_atom_site_disorder_group
Pd1 Pd 0.803780(12) 0.09952(3) 0.802083(16) 0.01968(8) Uani 1 1 d . . .
Pd2 Pd 0.678825(12) -0.05656(3) 0.770110(16) 0.02051(8) Uani 1 1 d . . .
F1 F 0.98410(13) -0.1200(5) 0.88688(18) 0.0650(11) Uani 1 1 d . . .
S1 S 0.72088(4) 0.09941(12) 0.85264(5) 0.0231(2) Uani 1 1 d . . .
N1 N 0.82440(14) -0.0146(4) 0.89311(18) 0.0232(7) Uani 1 1 d . . .
N2 N 0.78863(15) -0.0492(4) 0.94703(18) 0.0265(8) Uani 1 1 d . . .
N3 N 0.70290(15) -0.0312(4) 0.98010(19) 0.0311(8) Uani 1 1 d . . .
H3 H 0.6719 0.0097 0.9718 0.037 Uiso 1 1 calc R . .
P1 P 0.78263(4) 0.23874(11) 0.70399(5) 0.0188(2) Uani 1 1 d . . .
P2 P 0.66224(4) 0.15451(12) 0.70445(5) 0.0197(2) Uani 1 1 d . . .
Cl1 Cl 0.62386(5) -0.19435(12) 0.69402(6) 0.0328(2) Uani 1 1 d . . .
Cl2 Cl 0.69716(5) -0.27534(12) 0.83738(6) 0.0343(3) Uani 1 1 d . . .
C1 C 0.90560(18) -0.0090(5) 0.8397(2) 0.0288(9) Uani 1 1 d . . .
C2 C 0.95833(19) -0.0452(6) 0.8334(3) 0.0402(12) Uani 1 1 d . . .
C3 C 0.98759(19) -0.0081(7) 0.7727(3) 0.0429(12) Uani 1 1 d . . .
H3A H 1.0235 -0.0361 0.7697 0.051 Uiso 1 1 calc R . .
C4 C 0.96313(19) 0.0705(6) 0.7168(3) 0.0392(12) Uani 1 1 d . . .
H4 H 0.9826 0.1002 0.6755 0.047 Uiso 1 1 calc R . .
C5 C 0.91028(17) 0.1059(5) 0.7209(2) 0.0300(9) Uani 1 1 d . . .
H5 H 0.8939 0.1569 0.6813 0.036 Uiso 1 1 calc R . .
C6 C 0.88034(16) 0.0690(5) 0.7816(2) 0.0246(9) Uani 1 1 d . . .
C7 C 0.87331(18) -0.0500(5) 0.9023(2) 0.0277(9) Uani 1 1 d . . .
C8 C 0.74083(17) -0.0083(5) 0.9323(2) 0.0252(9) Uani 1 1 d . . .
C9 C 0.7106(2) -0.1205(6) 1.0449(3) 0.0378(11) Uani 1 1 d . . .
H9A H 0.7201 -0.2238 1.0313 0.057 Uiso 1 1 calc R . .
H9B H 0.6781 -0.1221 1.0727 0.057 Uiso 1 1 calc R . .
H9C H 0.7388 -0.0764 1.0747 0.057 Uiso 1 1 calc R . .
C10 C 0.8939(2) -0.1227(7) 0.9698(3) 0.0455(13) Uani 1 1 d . . .
H10A H 0.8675 -0.1159 1.0079 0.068 Uiso 1 1 calc R . .
H10B H 0.926 -0.0712 0.9859 0.068 Uiso 1 1 calc R . .
H10C H 0.9016 -0.229 0.96 0.068 Uiso 1 1 calc R . .
C11 C 0.71376(15) 0.3003(4) 0.7064(2) 0.0210(8) Uani 1 1 d . . .
H11A H 0.7075 0.3684 0.6645 0.025 Uiso 1 1 calc R . .
H11B H 0.7092 0.361 0.751 0.025 Uiso 1 1 calc R . .
C12 C 0.79095(16) 0.1452(5) 0.6176(2) 0.0217(8) Uani 1 1 d . . .
C13 C 0.80299(17) -0.0078(5) 0.6181(2) 0.0264(9) Uani 1 1 d . . .
H13 H 0.8086 -0.0585 0.663 0.032 Uiso 1 1 calc R . .
C14 C 0.80688(19) -0.0870(5) 0.5531(2) 0.0314(10) Uani 1 1 d . . .
H14 H 0.8149 -0.1916 0.5538 0.038 Uiso 1 1 calc R . .
C15 C 0.79916(19) -0.0145(6) 0.4878(2) 0.0336(10) Uani 1 1 d . . .
H15 H 0.8013 -0.0692 0.4436 0.04 Uiso 1 1 calc R . .
C16 C 0.78832(19) 0.1389(6) 0.4867(2) 0.0324(10) Uani 1 1 d . . .
H16 H 0.784 0.1896 0.4415 0.039 Uiso 1 1 calc R . .
C17 C 0.78375(17) 0.2183(5) 0.5512(2) 0.0283(9) Uani 1 1 d . . .
H17 H 0.7757 0.3229 0.5502 0.034 Uiso 1 1 calc R . .
C18 C 0.81688(16) 0.4183(4) 0.7016(2) 0.0213(8) Uani 1 1 d . . .
C19 C 0.85764(17) 0.4487(5) 0.6537(2) 0.0266(9) Uani 1 1 d . . .
H19 H 0.866 0.3778 0.617 0.032 Uiso 1 1 calc R . .
C20 C 0.88600(18) 0.5825(5) 0.6596(2) 0.0314(10) Uani 1 1 d . . .
H20 H 0.9141 0.6012 0.6275 0.038 Uiso 1 1 calc R . .
C21 C 0.87364(18) 0.6879(5) 0.7115(3) 0.0324(10) Uani 1 1 d . . .
H21 H 0.8931 0.779 0.7153 0.039 Uiso 1 1 calc R . .
C22 C 0.8325(2) 0.6600(6) 0.7583(3) 0.0395(12) Uani 1 1 d . . .
H22 H 0.8236 0.7328 0.7939 0.047 Uiso 1 1 calc R . .
C23 C 0.80459(18) 0.5269(5) 0.7534(3) 0.0321(10) Uani 1 1 d . . .
H23 H 0.7766 0.5091 0.7857 0.038 Uiso 1 1 calc R . .
C24 C 0.64811(16) 0.1362(5) 0.6078(2) 0.0241(9) Uani 1 1 d . . .
C25 C 0.66969(17) 0.0184(5) 0.5679(2) 0.0290(9) Uani 1 1 d . . .
H25 H 0.6899 -0.0571 0.5919 0.035 Uiso 1 1 calc R . .
C26 C 0.66179(19) 0.0109(6) 0.4931(2) 0.0383(12) Uani 1 1 d . . .
H26 H 0.6767 -0.0695 0.4662 0.046 Uiso 1 1 calc R . .
C27 C 0.6326(2) 0.1187(6) 0.4580(2) 0.0419(13) Uani 1 1 d . . .
H27 H 0.6273 0.1126 0.4069 0.05 Uiso 1 1 calc R . .
C28 C 0.6107(2) 0.2364(6) 0.4964(3) 0.0418(12) Uani 1 1 d . . .
H28 H 0.5905 0.3108 0.4717 0.05 Uiso 1 1 calc R . .
C29 C 0.61848(18) 0.2457(6) 0.5718(2) 0.0329(10) Uani 1 1 d . . .
H29 H 0.6035 0.3266 0.5983 0.039 Uiso 1 1 calc R . .
C30 C 0.60712(16) 0.2542(5) 0.7433(2) 0.0236(8) Uani 1 1 d . . .
C31 C 0.60416(18) 0.4116(5) 0.7458(2) 0.0295(9) Uani 1 1 d . . .
H31 H 0.6313 0.471 0.7255 0.035 Uiso 1 1 calc R . .
C32 C 0.56172(18) 0.4809(5) 0.7778(3) 0.0327(10) Uani 1 1 d . . .
H32 H 0.5598 0.5879 0.7789 0.039 Uiso 1 1 calc R . .
C33 C 0.52219(18) 0.3963(6) 0.8080(3) 0.0335(10) Uani 1 1 d . . .
H33 H 0.4933 0.4447 0.8301 0.04 Uiso 1 1 calc R . .
C34 C 0.52487(18) 0.2411(6) 0.8060(3) 0.0347(10) Uani 1 1 d . . .
H34 H 0.4976 0.1826 0.8265 0.042 Uiso 1 1 calc R . .
C35 C 0.56736(18) 0.1694(5) 0.7739(2) 0.0311(10) Uani 1 1 d . . .
H35 H 0.5691 0.0624 0.7731 0.037 Uiso 1 1 calc R . .
C100 C 0.5563(3) 0.8197(7) 0.9678(4) 0.0601(17) Uani 1 1 d . . .
C101 C 0.5334(5) 0.8254(11) 0.8937(4) 0.111(4) Uani 1 1 d . . .
H10D H 0.5085 0.9092 0.8903 0.167 Uiso 1 1 calc R . .
H10E H 0.5152 0.7304 0.8832 0.167 Uiso 1 1 calc R . .
H10F H 0.5614 0.8403 0.8585 0.167 Uiso 1 1 calc R . .
C102 C 0.5409(3) 0.6901(9) 1.0129(4) 0.0672(19) Uani 1 1 d . . .
H10G H 0.561 0.6916 1.0587 0.101 Uiso 1 1 calc R . .
H10H H 0.5481 0.5962 0.9868 0.101 Uiso 1 1 calc R . .
H10I H 0.5034 0.6965 1.0232 0.101 Uiso 1 1 calc R . .
O100 O 0.5872(3) 0.9122(7) 0.9889(5) 0.142(3) Uani 1 1 d . . .
C200 C 0.9491(4) 0.399(3) 0.9451(6) 0.257(14) Uani 1 1 d . . .
C201 C 0.9218(3) 0.4028(10) 0.8804(4) 0.085(2) Uani 1 1 d . . .
H20A H 0.8869 0.359 0.887 0.128 Uiso 1 1 calc R . .
H20B H 0.9408 0.3447 0.8438 0.128 Uiso 1 1 calc R . .
H20C H 0.9183 0.5076 0.8641 0.128 Uiso 1 1 calc R . .
C202 C 0.9334(3) 0.3307(15) 1.0105(5) 0.126(4) Uani 1 1 d . . .
H20D H 0.9046 0.2603 1.0005 0.189 Uiso 1 1 calc R . .
H20E H 0.9216 0.4087 1.0444 0.189 Uiso 1 1 calc R . .
H20F H 0.9631 0.2758 1.0322 0.189 Uiso 1 1 calc R . .
O200 O 0.9951(5) 0.2880(15) 0.9268(6) 0.200(5) Uani 1 1 d . . .

loop_
_atom_site_aniso_label
_atom_site_aniso_U_11
_atom_site_aniso_U_22
_atom_site_aniso_U_33
_atom_site_aniso_U_23
_atom_site_aniso_U_13
_atom_site_aniso_U_12
Pd1 0.02515(16) 0.01936(15) 0.01449(14) 0.00124(11) -0.00120(11) -0.00040(12)
Pd2 0.02628(16) 0.01871(15) 0.01652(14) 0.00074(11) -0.00034(11) -0.00102(12)
F1 0.0448(19) 0.109(3) 0.0410(18) 0.0246(19) -0.0047(14) 0.0311(19)
S1 0.0278(5) 0.0254(5) 0.0162(4) 0.0020(4) -0.0010(4) -0.0029(4)
N1 0.034(2) 0.0185(17) 0.0169(16) 0.0016(13) -0.0017(14) -0.0021(14)
N2 0.037(2) 0.0255(19) 0.0167(16) 0.0010(14) 0.0010(14) -0.0037(15)
N3 0.037(2) 0.036(2) 0.0207(18) 0.0027(15) 0.0030(15) -0.0038(17)
P1 0.0237(5) 0.0172(5) 0.0154(5) 0.0005(4) -0.0001(4) -0.0001(4)
P2 0.0223(5) 0.0194(5) 0.0172(5) 0.0001(4) -0.0013(4) -0.0003(4)
Cl1 0.0441(6) 0.0255(5) 0.0287(5) -0.0015(4) -0.0067(5) -0.0096(5)
Cl2 0.0520(7) 0.0241(5) 0.0268(5) 0.0076(4) -0.0019(5) 0.0005(5)
C1 0.033(2) 0.032(2) 0.022(2) 0.0000(18) -0.0028(17) 0.0017(18)
C2 0.034(3) 0.053(3) 0.033(3) 0.008(2) -0.009(2) 0.011(2)
C3 0.026(2) 0.062(4) 0.040(3) 0.000(3) -0.003(2) 0.007(2)
C4 0.033(3) 0.053(3) 0.032(3) 0.004(2) 0.003(2) 0.002(2)
C5 0.030(2) 0.036(3) 0.024(2) 0.0040(18) -0.0009(17) 0.0041(19)
C6 0.027(2) 0.023(2) 0.023(2) -0.0030(16) -0.0042(16) 0.0011(16)
C7 0.035(2) 0.026(2) 0.022(2) 0.0038(17) -0.0040(17) 0.0014(18)
C8 0.036(2) 0.022(2) 0.0177(19) 0.0012(16) 0.0012(16) -0.0045(17)
C9 0.054(3) 0.032(3) 0.027(2) 0.009(2) 0.004(2) -0.002(2)
C10 0.042(3) 0.065(4) 0.029(3) 0.016(2) -0.007(2) 0.008(3)
C11 0.026(2) 0.0190(19) 0.0184(18) -0.0013(15) 0.0000(15) -0.0004(15)
C12 0.025(2) 0.023(2) 0.0174(18) 0.0007(15) -0.0024(15) 0.0002(16)
C13 0.032(2) 0.022(2) 0.025(2) 0.0023(17) 0.0006(17) 0.0030(17)
C14 0.045(3) 0.024(2) 0.026(2) -0.0072(17) 0.0003(19) 0.0055(19)
C15 0.042(3) 0.037(3) 0.021(2) -0.0084(19) 0.0015(18) 0.000(2)
C16 0.042(3) 0.036(3) 0.019(2) 0.0020(18) -0.0025(18) 0.000(2)
C17 0.036(2) 0.025(2) 0.024(2) -0.0002(17) -0.0012(17) 0.0014(18)
C18 0.025(2) 0.0166(19) 0.0219(19) 0.0015(15) -0.0032(15) 0.0012(15)
C19 0.033(2) 0.024(2) 0.022(2) -0.0007(17) 0.0010(17) -0.0031(17)
C20 0.034(2) 0.035(3) 0.025(2) 0.0048(18) -0.0020(18) -0.0078(19)
C21 0.039(3) 0.022(2) 0.036(2) 0.0028(18) -0.009(2) -0.0069(19)
C22 0.044(3) 0.026(2) 0.049(3) -0.016(2) 0.001(2) -0.004(2)
C23 0.033(2) 0.027(2) 0.036(2) -0.0080(19) 0.0062(19) -0.0046(18)
C24 0.025(2) 0.029(2) 0.0184(19) 0.0026(16) -0.0005(15) -0.0043(16)
C25 0.033(2) 0.031(2) 0.022(2) -0.0023(17) -0.0003(17) -0.0019(18)
C26 0.041(3) 0.052(3) 0.022(2) -0.012(2) 0.0021(19) -0.009(2)
C27 0.052(3) 0.055(3) 0.018(2) 0.001(2) -0.005(2) -0.025(3)
C28 0.051(3) 0.047(3) 0.028(2) 0.011(2) -0.017(2) -0.008(2)
C29 0.040(3) 0.033(3) 0.025(2) 0.0052(18) -0.0048(19) -0.001(2)
C30 0.025(2) 0.026(2) 0.0192(19) -0.0001(16) -0.0029(15) 0.0011(16)
C31 0.030(2) 0.026(2) 0.032(2) 0.0033(18) 0.0022(18) 0.0045(17)
C32 0.035(3) 0.027(2) 0.037(3) 0.0008(19) 0.0023(19) 0.0095(19)
C33 0.026(2) 0.038(3) 0.037(3) -0.004(2) 0.0046(19) 0.0074(19)
C34 0.027(2) 0.040(3) 0.036(3) -0.002(2) 0.0069(19) -0.005(2)
C35 0.033(2) 0.027(2) 0.033(2) -0.0038(19) 0.0021(19) -0.0027(18)
C100 0.067(4) 0.043(4) 0.070(4) -0.007(3) 0.005(3) -0.016(3)
C101 0.195(11) 0.096(7) 0.044(4) 0.012(4) 0.008(5) -0.002(7)
C102 0.049(4) 0.081(5) 0.072(5) 0.021(4) 0.003(3) 0.007(3)
O100 0.125(6) 0.070(4) 0.230(9) 0.000(5) -0.049(6) -0.038(4)
C200 0.053(6) 0.65(4) 0.065(6) 0.056(14) -0.008(5) -0.088(13)
C201 0.090(6) 0.103(7) 0.063(5) 0.019(4) 0.018(4) -0.005(5)
C202 0.072(6) 0.226(14) 0.081(6) 0.054(8) -0.013(5) 0.027(7)
O200 0.182(10) 0.246(13) 0.173(10) 0.017(9) 0.012(8) -0.001(9)

loop_
_geom_bond_atom_site_label_1
_geom_bond_atom_site_label_2
_geom_bond_distance
_geom_bond_site_symmetry_2
_geom_bond_publ_flag
Pd1 C6 2.012(4) . ?
Pd1 N1 2.020(3) . ?
Pd1 P1 2.2465(11) . ?
Pd1 S1 2.3214(11) . ?
Pd2 P2 2.2644(11) . ?
Pd2 S1 2.3074(11) . ?
Pd2 Cl1 2.3160(11) . ?
Pd2 Cl2 2.3448(11) . ?
F1 C2 1.351(5) . ?
S1 C8 1.817(4) . ?
N1 C7 1.295(6) . ?
N1 N2 1.391(5) . ?
N2 C8 1.297(6) . ?
N3 C8 1.332(5) . ?
N3 C9 1.442(6) . ?
P1 C12 1.809(4) . ?
P1 C18 1.817(4) . ?
P1 C11 1.840(4) . ?
P2 C30 1.815(4) . ?
P2 C24 1.817(4) . ?
P2 C11 1.843(4) . ?
C1 C2 1.389(7) . ?
C1 C6 1.420(6) . ?
C1 C7 1.471(6) . ?
C2 C3 1.391(7) . ?
C3 C4 1.384(7) . ?
C4 C5 1.387(6) . ?
C5 C6 1.400(6) . ?
C7 C10 1.489(6) . ?
C12 C13 1.391(6) . ?
C12 C17 1.392(6) . ?
C13 C14 1.391(6) . ?
C14 C15 1.374(6) . ?
C15 C16 1.387(7) . ?
C16 C17 1.387(6) . ?
C18 C23 1.393(6) . ?
C18 C19 1.399(6) . ?
C19 C20 1.393(6) . ?
C20 C21 1.376(7) . ?
C21 C22 1.389(7) . ?
C22 C23 1.381(6) . ?
C24 C29 1.393(6) . ?
C24 C25 1.395(6) . ?
C25 C26 1.389(6) . ?
C26 C27 1.368(8) . ?
C27 C28 1.382(8) . ?
C28 C29 1.400(6) . ?
C30 C35 1.388(6) . ?
C30 C31 1.399(6) . ?
C31 C32 1.383(6) . ?
C32 C33 1.380(7) . ?
C33 C34 1.378(7) . ?
C34 C35 1.394(6) . ?
C100 O100 1.197(8) . ?
C100 C102 1.474(9) . ?
C100 C101 1.477(10) . ?
C200 C201 1.372(12) . ?
C200 C202 1.411(15) . ?
C200 O200 1.57(2) . ?
